data_1552217
loop_
_publ_author_name
'Gransbury, Gemma K.'
'Boulon, Marie-Emmanuelle'
'Mole, Richard A.'
'Gable, Robert W.'
'Moubaraki, Boujemaa'
'Murray, Keith S.'
'Sorace, Lorenzo'
'Soncini, Alessandro'
'Boskovic, Colette'

_publ_section_title
;
 Single-ion anisotropy and exchange coupling in cobalt(ii)-radical
 complexes: insights from magnetic and ab initio studies
;
_journal_name_full 'Chemical Science'
_journal_paper_doi 10.1039/C9SC00914K
_journal_year 2019
_chemical_formula_moiety 'C35 H44 N4 O2 Zn, F6 P, C7 H8'
_chemical_formula_sum 'C42 H52 F6 N4 O2 P Zn'
_chemical_formula_weight 855.21
_chemical_name_systematic
'(3,5-di-tert-butyl-catecholato)-(tris(6-methyl-2-pyridylmethyl)amine)-zinc(II) hexafluorophosphate toluene solvate'
_space_group_crystal_system monoclinic
_space_group_IT_number 14
_space_group_name_Hall '-P 2ybc'
_space_group_name_H-M_alt 'P 1 21/c 1'
_symmetry_space_group_name_Hall '-P 2ybc'
_symmetry_space_group_name_H-M 'P 1 21/c 1'
_atom_sites_solution_hydrogens geom
_atom_sites_solution_primary dual
_audit_block_doi 10.5517/ccdc.csd.cc21n844
_audit_creation_date 2018-03-05
_audit_creation_method
;
Olex2 1.2
(compiled 2017.08.10 svn.r3458 for OlexSys, GUI svn.r5381)
;
_audit_update_record
;
2019-02-09 deposited with the CCDC.    2019-08-13 downloaded from the CCDC.
;
_cell_angle_alpha 90
_cell_angle_beta 94.0310(10)
_cell_angle_gamma 90
_cell_formula_units_Z 8
_cell_length_a 11.56860(10)
_cell_length_b 31.8810(4)
_cell_length_c 22.0748(2)
_cell_measurement_reflns_used 28258
_cell_measurement_temperature 130.01(10)
_cell_measurement_theta_max 76.9350
_cell_measurement_theta_min 4.0420
_cell_volume 8121.45(14)
_computing_cell_refinement 'CrysAlisPro 1.171.38.43 (Rigaku OD, 2015)'
_computing_data_collection 'CrysAlisPro 1.171.38.43 (Rigaku OD, 2015)'
_computing_data_reduction 'CrysAlisPro 1.171.38.43 (Rigaku OD, 2015)'
_computing_molecular_graphics 'Olex2 (Dolomanov et al., 2009)'
_computing_publication_material 'Olex2 (Dolomanov et al., 2009)'
_computing_structure_refinement 'ShelXL (Sheldrick, 2015)'
_computing_structure_solution 'ShelXT (Sheldrick, 2015)'
_diffrn_ambient_environment N~2~
_diffrn_ambient_temperature 130.01(10)
_diffrn_detector 'CCD plate'
_diffrn_detector_area_resol_mean 10.2273
_diffrn_detector_type Atlas
_diffrn_measured_fraction_theta_full 1.000
_diffrn_measured_fraction_theta_max 0.987
_diffrn_measurement_details
;
List of Runs (angles in degrees, time in seconds):

  # Type    Start    End  Width  t~exp~   \w     \q     \k     \f   Frames
#--------------------------------------------------------------------------
  1  \w    -48.00  24.00   1.00    1.34    --  -40.81  38.00 -90.00   72
  2  \w    -72.00  44.00   1.00    1.34    --  -40.81   0.00  30.00  116
  3  \w     29.00  94.00   1.00    1.34    --   40.81-125.00  30.00   65
  4  \w     35.00  90.00   1.00    5.35    --  113.00 -30.00   0.00   55
  5  \w     44.00 147.00   1.00    5.35    --  113.00 -77.00  60.00  103
  6  \w     82.00 116.00   1.00    5.35    --  113.00-111.00 -30.00   34
  7  \w     39.00  97.00   1.00    5.35    --  113.00 -45.00  60.00   58
  8  \w     40.00  91.00   1.00    5.35    --  113.00 -30.00 -60.00   51
  9  \w    100.00 178.00   1.00    5.35    --  113.00  45.00 -30.00   78
 10  \w    138.00 178.00   1.00    5.35    --  113.00 111.00 -30.00   40
 11  \w    109.00 135.00   1.00    5.35    --  113.00 111.00 -30.00   26
 12  \w     34.00 171.00   1.00    5.35    --  113.00 -15.00 150.00  137
 13  \w     42.00 114.00   1.00    5.35    --  113.00-111.00 -90.00   72
 14  \w     78.00 109.00   1.00    5.35    --  113.00 -94.00-180.00   31
 15  \w     39.00 140.00   1.00    5.35    --  113.00 -61.00-120.00  101
 16  \w     36.00 116.00   1.00    5.35    --  113.00-111.00  60.00   80
 17  \w     38.00  63.00   1.00    5.35    --  113.00-111.00 -30.00   25
 18  \w     27.00  97.00   1.00    1.34    --   40.81-125.00-180.00   70
 19  \w     29.00  62.00   1.00    5.35    --  113.00 -94.00-180.00   33
 20  \w   -110.00 -64.00   1.00    1.34    --  -40.81-147.00 -65.00   46
;
_diffrn_measurement_device 'four-circle diffractometer'
_diffrn_measurement_device_type 'SuperNova, Dual, Cu at zero, Atlas'
_diffrn_measurement_method '\w scans'
_diffrn_orient_matrix_type 'CrysAlisPro convention (1999,Acta A55,543-557)'
_diffrn_orient_matrix_UB_11 -0.0854557000
_diffrn_orient_matrix_UB_12 -0.0364128000
_diffrn_orient_matrix_UB_13 0.0072776000
_diffrn_orient_matrix_UB_21 -0.1009073000
_diffrn_orient_matrix_UB_22 0.0315403000
_diffrn_orient_matrix_UB_23 0.0001321000
_diffrn_orient_matrix_UB_31 -0.0185925000
_diffrn_orient_matrix_UB_32 -0.0037330000
_diffrn_orient_matrix_UB_33 -0.0695711000
_diffrn_radiation_monochromator mirror
_diffrn_radiation_probe x-ray
_diffrn_radiation_type CuK\a
_diffrn_radiation_wavelength 1.54184
_diffrn_reflns_av_R_equivalents 0.0290
_diffrn_reflns_av_unetI/netI 0.0277
_diffrn_reflns_Laue_measured_fraction_full 1.000
_diffrn_reflns_Laue_measured_fraction_max 0.987
_diffrn_reflns_limit_h_max 14
_diffrn_reflns_limit_h_min -14
_diffrn_reflns_limit_k_max 40
_diffrn_reflns_limit_k_min -40
_diffrn_reflns_limit_l_max 15
_diffrn_reflns_limit_l_min -27
_diffrn_reflns_number 61398
_diffrn_reflns_point_group_measured_fraction_full 1.000
_diffrn_reflns_point_group_measured_fraction_max 0.987
_diffrn_reflns_theta_full 67.684
_diffrn_reflns_theta_max 77.329
_diffrn_reflns_theta_min 4.015
_diffrn_source 'micro-focus sealed X-ray tube'
_diffrn_source_type 'SuperNova (Cu) X-ray Source'
_exptl_absorpt_coefficient_mu 1.799
_exptl_absorpt_correction_T_max 0.830
_exptl_absorpt_correction_T_min 0.696
_exptl_absorpt_correction_type gaussian
_exptl_absorpt_process_details
;
CrysAlisPro 1.171.38.43 (Rigaku Oxford Diffraction, 2015)
Numerical absorption correction based on gaussian integration over
            a multifaceted crystal model
Empirical absorption correction using spherical harmonics,
 implemented in SCALE3 ABSPACK scaling algorithm.
;
_exptl_crystal_colour 'clear dark blue'
_exptl_crystal_colour_lustre clear
_exptl_crystal_colour_modifier dark
_exptl_crystal_colour_primary blue
_exptl_crystal_density_diffrn 1.399
_exptl_crystal_description block
_exptl_crystal_F_000 3576
_exptl_crystal_recrystallization_method 'Re-crystallisation from solvent: toluene'
_exptl_crystal_size_max 0.273
_exptl_crystal_size_mid 0.202
_exptl_crystal_size_min 0.134
_refine_diff_density_max 0.842
_refine_diff_density_min -0.782
_refine_diff_density_rms 0.061
_refine_ls_extinction_method none
_refine_ls_goodness_of_fit_ref 1.037
_refine_ls_hydrogen_treatment constr
_refine_ls_matrix_type full
_refine_ls_number_parameters 1082
_refine_ls_number_reflns 17012
_refine_ls_number_restraints 100
_refine_ls_restrained_S_all 1.038
_refine_ls_R_factor_all 0.0463
_refine_ls_R_factor_gt 0.0426
_refine_ls_shift/su_max 0.002
_refine_ls_shift/su_mean 0.000
_refine_ls_structure_factor_coef Fsqd
_refine_ls_weighting_details 'w=1/[\s^2^(Fo^2^)+(0.0635P)^2^+5.5453P] where P=(Fo^2^+2Fc^2^)/3'
_refine_ls_weighting_scheme calc
_refine_ls_wR_factor_gt 0.1157
_refine_ls_wR_factor_ref 0.1191
_reflns_Friedel_coverage 0.000
_reflns_number_gt 15515
_reflns_number_total 17012
_reflns_threshold_expression 'I > 2\s(I)'
_cod_data_source_file c9sc00914k2.cif
_cod_data_source_block 3-znpf6
_cod_database_code 1552217
_shelx_shelxl_version_number 2014/7
_chemical_oxdiff_formula 'Zn1 O2 N4 P1 F6 C42 H52'
_chemical_oxdiff_usercomment 'blue blocks'
_shelx_space_group_comment
;
The symmetry employed for this shelxl refinement is uniquely defined
by the following loop, which should always be used as a source of
symmetry information in preference to the above space-group names.
They are only intended as comments.
;
_reflns_odcompleteness_completeness 99.53
_reflns_odcompleteness_iscentric 1
_reflns_odcompleteness_theta 75.12
_olex2_refinement_description
;
1. Fixed Uiso
 At 1.2 times of:
  All C(H) groups, All C(H,H) groups
 At 1.5 times of:
  All C(H,H,H) groups
2. Restrained distances
 P2A-F7A = P2A-F8A = P2A-F9A = P2A-F10A = P2A-F11A = P2A-F12A
 1.56553 with sigma of 0.001
 P2B-F7B = P2B-F8B = P2B-F9B = P2B-F10B = P2B-F11B = P2B-F12B
 1.56553 with sigma of 0.001
 F7A-F8A = F7A-F9A = F7A-F10A = F7A-F11A
 2.213659 with sigma of 0.001
 F7B-F8B = F7B-F9B = F7B-F10B = F7B-F11B
 2.213659 with sigma of 0.001
 F12A-F8A = F12A-F9A = F12A-F10A = F12A-F11A
 2.213659 with sigma of 0.001
 F12B-F8B = F12B-F9B = F12B-F10B = F12B-F11B
 2.213659 with sigma of 0.001
 F8A-F9A = F9A-F11A = F11A-F10A = F10A-F8A
 2.213659 with sigma of 0.001
 F8B-F9B = F9B-F11B = F11B-F10B = F10B-F8B
 2.213659 with sigma of 0.001
3. Restrained planarity
 P2A, F8A, F9A, F10A, F11A
 with sigma of 0.1
 P2B, F8B, F9B, F10B, F11B
 with sigma of 0.1
4. Uiso/Uaniso restraints and constraints
F7A \\sim F8A \\sim F9A \\sim F10A \\sim F11A \\sim F12A \\sim F7B \\sim F8B
\\sim F9B \\sim F10B \\sim F11B \\sim F12B: within 1.7A with sigma of 0.04 and
sigma for terminal atoms of 0.08
Uanis(F7A) = Uanis(F7B)
Uanis(F12A) = Uanis(F12B)
5. Others
 Sof(P2B)=Sof(F7B)=Sof(F8B)=Sof(F9B)=Sof(F10B)=Sof(F11B)=Sof(F12B)=1-FVAR(1)
 Sof(P2A)=Sof(F7A)=Sof(F8A)=Sof(F9A)=Sof(F10A)=Sof(F11A)=Sof(F12A)=FVAR(1)
 1(DFIX)=1(DFIX)=FVAR(2)
 1(DFIX)=1(DFIX)=1(DFIX)=1(DFIX)=1(DFIX)=1(DFIX)=1.414*FVAR(3)
6.a Secondary CH2 refined with riding coordinates:
 C20(H20A,H20B), C26(H26A,H26B), C32(H32A,H32B), C55(H55A,H55B), C61(H61A,
 H61B), C67(H67A,H67B)
6.b Aromatic/amide H refined with riding coordinates:
 C4(H4), C6(H6), C16(H16), C17(H17), C18(H18), C22(H22), C23(H23), C24(H24),
 C28(H28), C29(H29), C30(H30), C39(H39), C41(H41), C51(H51), C52(H52), C53(H53),
  C57(H57), C58(H58), C59(H59), C63(H63), C64(H64), C65(H65), C71(H71),
 C72(H72), C73(H73), C74(H74), C75(H75), C78(H78), C79(H79), C80(H80), C81(H81),
  C82(H82)
6.c Idealised Me refined as rotating group:
 C8(H8A,H8B,H8C), C9(H9A,H9B,H9C), C10(H10A,H10B,H10C), C12(H12A,H12B,H12C),
 C13(H13A,H13B,H13C), C14(H14A,H14B,H14C), C33(H33A,H33B,H33C), C34(H34A,H34B,
 H34C), C35(H35A,H35B,H35C), C43(H43A,H43B,H43C), C44(H44A,H44B,H44C), C45(H45A,
 H45B,H45C), C47(H47A,H47B,H47C), C48(H48A,H48B,H48C), C49(H49A,H49B,H49C),
 C68(H68A,H68B,H68C), C69(H69A,H69B,H69C), C70(H70A,H70B,H70C), C77(H77A,H77B,
 H77C), C84(H84A,H84B,H84C)
;
_olex2_submission_special_instructions 'No special instructions were received'
_oxdiff_exptl_absorpt_empirical_details
;
Empirical correction (ABSPACK) includes:
- Absorption correction using spherical harmonics
- Frame scaling
;
_oxdiff_exptl_absorpt_empirical_full_max 2.383
_oxdiff_exptl_absorpt_empirical_full_min 0.621

loop_
_space_group_symop_operation_xyz
'x, y, z'
'-x, y+1/2, -z+1/2'
'-x, -y, -z'
'x, -y-1/2, z-1/2'

loop_
_atom_site_label
_atom_site_type_symbol
_atom_site_fract_x
_atom_site_fract_y
_atom_site_fract_z
_atom_site_U_iso_or_equiv
_atom_site_adp_type
_atom_site_occupancy
_atom_site_site_symmetry_order
_atom_site_calc_flag
_atom_site_refinement_flags_posn
_atom_site_refinement_flags_adp
_atom_site_refinement_flags_occupancy
_atom_site_disorder_assembly
_atom_site_disorder_group
Zn1 Zn 1.02155(2) 0.37267(2) 0.95655(2) 0.02190(7) Uani 1 1 d . . . . .
O1 O 1.09827(11) 0.37518(4) 1.04134(5) 0.0238(3) Uani 1 1 d . . . . .
O2 O 1.18940(11) 0.39411(4) 0.93819(5) 0.0240(3) Uani 1 1 d . . . . .
N1 N 0.97907(13) 0.37257(5) 0.86118(7) 0.0225(3) Uani 1 1 d . . . . .
N2 N 0.85112(13) 0.34718(5) 0.96102(7) 0.0239(3) Uani 1 1 d . . . . .
N3 N 0.94190(14) 0.43713(5) 0.93873(7) 0.0265(3) Uani 1 1 d . . . . .
N4 N 1.06843(13) 0.30437(5) 0.92735(7) 0.0227(3) Uani 1 1 d . . . . .
C1 C 1.20619(15) 0.38495(5) 1.04357(8) 0.0199(3) Uani 1 1 d . . . . .
C2 C 1.25662(15) 0.39599(5) 0.98625(8) 0.0202(3) Uani 1 1 d . . . . .
C3 C 1.37690(16) 0.40830(6) 0.98790(8) 0.0230(3) Uani 1 1 d . . . . .
C4 C 1.43867(16) 0.40801(6) 1.04309(8) 0.0244(3) Uani 1 1 d . . . . .
H4 H 1.5166 0.4154 1.0443 0.029 Uiso 1 1 calc R . . . .
C5 C 1.39107(15) 0.39700(5) 1.09940(8) 0.0211(3) Uani 1 1 d . . . . .
C6 C 1.27661(15) 0.38557(5) 1.09867(7) 0.0200(3) Uani 1 1 d . . . . .
H6 H 1.2450 0.3782 1.1347 0.024 Uiso 1 1 calc R . . . .
C7 C 1.42995(17) 0.42143(7) 0.92899(8) 0.0286(4) Uani 1 1 d . . . . .
C8 C 1.42146(18) 0.38484(7) 0.88375(9) 0.0320(4) Uani 1 1 d . . . . .
H8A H 1.4628 0.3611 0.9010 0.048 Uiso 1 1 calc GR . . . .
H8B H 1.4547 0.3930 0.8469 0.048 Uiso 1 1 calc GR . . . .
H8C H 1.3416 0.3775 0.8750 0.048 Uiso 1 1 calc GR . . . .
C9 C 1.3639(2) 0.45982(7) 0.90213(9) 0.0374(5) Uani 1 1 d . . . . .
H9A H 1.2831 0.4531 0.8956 0.056 Uiso 1 1 calc GR . . . .
H9B H 1.3940 0.4673 0.8642 0.056 Uiso 1 1 calc GR . . . .
H9C H 1.3734 0.4829 0.9299 0.056 Uiso 1 1 calc GR . . . .
C10 C 1.5584(2) 0.43322(9) 0.94017(10) 0.0445(6) Uani 1 1 d . . . . .
H10A H 1.5660 0.4562 0.9683 0.067 Uiso 1 1 calc GR . . . .
H10B H 1.5886 0.4413 0.9025 0.067 Uiso 1 1 calc GR . . . .
H10C H 1.6010 0.4095 0.9567 0.067 Uiso 1 1 calc GR . . . .
C11 C 1.47145(16) 0.39834(6) 1.15732(8) 0.0256(4) Uani 1 1 d . . . . .
C12 C 1.5274(2) 0.44189(8) 1.16415(10) 0.0477(6) Uani 1 1 d . . . . .
H12A H 1.5732 0.4471 1.1303 0.072 Uiso 1 1 calc GR . . . .
H12B H 1.5761 0.4429 1.2012 0.072 Uiso 1 1 calc GR . . . .
H12C H 1.4679 0.4628 1.1652 0.072 Uiso 1 1 calc GR . . . .
C13 C 1.5649(2) 0.36480(10) 1.15360(11) 0.0480(6) Uani 1 1 d . . . . .
H13A H 1.5296 0.3375 1.1523 0.072 Uiso 1 1 calc GR . . . .
H13B H 1.6188 0.3667 1.1886 0.072 Uiso 1 1 calc GR . . . .
H13C H 1.6052 0.3690 1.1175 0.072 Uiso 1 1 calc GR . . . .
C14 C 1.40568(19) 0.39025(7) 1.21381(8) 0.0339(4) Uani 1 1 d . . . . .
H14A H 1.3442 0.4103 1.2156 0.051 Uiso 1 1 calc GR . . . .
H14B H 1.4578 0.3929 1.2494 0.051 Uiso 1 1 calc GR . . . .
H14C H 1.3737 0.3625 1.2120 0.051 Uiso 1 1 calc GR . . . .
C15 C 0.79745(17) 0.33233(6) 1.00925(9) 0.0284(4) Uani 1 1 d . . . . .
C16 C 0.69378(19) 0.31040(7) 1.00083(11) 0.0376(5) Uani 1 1 d . . . . .
H16 H 0.6571 0.3004 1.0341 0.045 Uiso 1 1 calc R . . . .
C17 C 0.6457(2) 0.30351(8) 0.94282(12) 0.0448(5) Uani 1 1 d . . . . .
H17 H 0.5767 0.2887 0.9368 0.054 Uiso 1 1 calc R . . . .
C18 C 0.70015(18) 0.31872(7) 0.89369(11) 0.0364(5) Uani 1 1 d . . . . .
H18 H 0.6690 0.3141 0.8542 0.044 Uiso 1 1 calc R . . . .
C19 C 0.80181(16) 0.34085(6) 0.90454(9) 0.0261(4) Uani 1 1 d . . . . .
C20 C 0.85601(17) 0.36035(6) 0.85063(9) 0.0284(4) Uani 1 1 d . . . . .
H20A H 0.8493 0.3406 0.8172 0.034 Uiso 1 1 calc R . . . .
H20B H 0.8116 0.3851 0.8382 0.034 Uiso 1 1 calc R . . . .
C21 C 0.88902(18) 0.46332(6) 0.97606(10) 0.0327(4) Uani 1 1 d . . . . .
C22 C 0.8335(2) 0.49964(7) 0.95349(13) 0.0442(5) Uani 1 1 d . . . . .
H22 H 0.7979 0.5176 0.9797 0.053 Uiso 1 1 calc R . . . .
C23 C 0.8314(2) 0.50872(7) 0.89266(13) 0.0492(6) Uani 1 1 d . . . . .
H23 H 0.7943 0.5328 0.8774 0.059 Uiso 1 1 calc R . . . .
C24 C 0.8850(2) 0.48173(7) 0.85409(11) 0.0404(5) Uani 1 1 d . . . . .
H24 H 0.8845 0.4872 0.8127 0.048 Uiso 1 1 calc R . . . .
C25 C 0.93941(17) 0.44643(6) 0.87920(9) 0.0289(4) Uani 1 1 d . . . . .
C26 C 0.99884(18) 0.41580(6) 0.83976(8) 0.0276(4) Uani 1 1 d . . . . .
H26A H 0.9683 0.4187 0.7979 0.033 Uiso 1 1 calc R . . . .
H26B H 1.0813 0.4216 0.8416 0.033 Uiso 1 1 calc R . . . .
C27 C 1.08109(15) 0.26854(6) 0.95945(9) 0.0254(4) Uani 1 1 d . . . . .
C28 C 1.09085(17) 0.22989(6) 0.93083(10) 0.0315(4) Uani 1 1 d . . . . .
H28 H 1.1027 0.2056 0.9539 0.038 Uiso 1 1 calc R . . . .
C29 C 1.08300(19) 0.22765(7) 0.86837(10) 0.0352(4) Uani 1 1 d . . . . .
H29 H 1.0874 0.2019 0.8489 0.042 Uiso 1 1 calc R . . . .
C30 C 1.06852(18) 0.26428(7) 0.83509(9) 0.0318(4) Uani 1 1 d . . . . .
H30 H 1.0622 0.2636 0.7929 0.038 Uiso 1 1 calc R . . . .
C31 C 1.06362(16) 0.30195(6) 0.86619(8) 0.0243(3) Uani 1 1 d . . . . .
C32 C 1.05662(18) 0.34301(6) 0.83237(8) 0.0276(4) Uani 1 1 d . . . . .
H32A H 1.1334 0.3552 0.8320 0.033 Uiso 1 1 calc R . . . .
H32B H 1.0278 0.3381 0.7906 0.033 Uiso 1 1 calc R . . . .
C33 C 0.85118(19) 0.33983(7) 1.07205(9) 0.0355(4) Uani 1 1 d . . . . .
H33A H 0.9323 0.3456 1.0702 0.053 Uiso 1 1 calc GR . . . .
H33B H 0.8415 0.3154 1.0965 0.053 Uiso 1 1 calc GR . . . .
H33C H 0.8142 0.3634 1.0897 0.053 Uiso 1 1 calc GR . . . .
C34 C 0.8882(2) 0.45162(8) 1.04165(10) 0.0410(5) Uani 1 1 d . . . . .
H34A H 0.8190 0.4361 1.0481 0.062 Uiso 1 1 calc GR . . . .
H34B H 0.8904 0.4766 1.0660 0.062 Uiso 1 1 calc GR . . . .
H34C H 0.9548 0.4346 1.0530 0.062 Uiso 1 1 calc GR . . . .
C35 C 1.08027(19) 0.27090(7) 1.02716(9) 0.0323(4) Uani 1 1 d . . . . .
H35A H 1.1095 0.2977 1.0409 0.048 Uiso 1 1 calc GR . . . .
H35B H 1.1283 0.2491 1.0452 0.048 Uiso 1 1 calc GR . . . .
H35C H 1.0024 0.2675 1.0388 0.048 Uiso 1 1 calc GR . . . .
Zn2 Zn 0.44481(2) 0.36536(2) 0.45341(2) 0.02052(7) Uani 1 1 d . . . . .
O3 O 0.35629(11) 0.37013(4) 0.37261(5) 0.0219(2) Uani 1 1 d . . . . .
O4 O 0.27692(11) 0.38447(4) 0.48044(5) 0.0235(2) Uani 1 1 d . . . . .
N5 N 0.50065(13) 0.36158(5) 0.54701(6) 0.0223(3) Uani 1 1 d . . . . .
N6 N 0.60928(13) 0.33545(5) 0.44119(7) 0.0217(3) Uani 1 1 d . . . . .
N7 N 0.53403(13) 0.42666(5) 0.46958(7) 0.0234(3) Uani 1 1 d . . . . .
N8 N 0.39626(13) 0.29587(5) 0.48218(7) 0.0230(3) Uani 1 1 d . . . . .
C36 C 0.24788(15) 0.37874(5) 0.37474(8) 0.0193(3) Uani 1 1 d . . . . .
C37 C 0.20346(15) 0.38626(5) 0.43476(8) 0.0203(3) Uani 1 1 d . . . . .
C38 C 0.08113(15) 0.39504(5) 0.43795(8) 0.0218(3) Uani 1 1 d . . . . .
C39 C 0.01429(16) 0.39648(6) 0.38418(8) 0.0244(3) Uani 1 1 d . . . . .
H39 H -0.0645 0.4018 0.3860 0.029 Uiso 1 1 calc R . . . .
C40 C 0.05720(15) 0.39044(5) 0.32529(8) 0.0224(3) Uani 1 1 d . . . . .
C41 C 0.17230(15) 0.38133(5) 0.32180(8) 0.0210(3) Uani 1 1 d . . . . .
H41 H 0.2010 0.3768 0.2840 0.025 Uiso 1 1 calc R . . . .
C42 C 0.03139(16) 0.40351(6) 0.49941(8) 0.0258(4) Uani 1 1 d . . . . .
C43 C 0.04993(19) 0.36542(7) 0.54163(9) 0.0324(4) Uani 1 1 d . . . . .
H43A H 0.0074 0.3419 0.5245 0.049 Uiso 1 1 calc GR . . . .
H43B H 0.0230 0.3720 0.5807 0.049 Uiso 1 1 calc GR . . . .
H43C H 0.1309 0.3586 0.5460 0.049 Uiso 1 1 calc GR . . . .
C44 C 0.09156(18) 0.44215(7) 0.52916(9) 0.0328(4) Uani 1 1 d . . . . .
H44A H 0.1722 0.4361 0.5384 0.049 Uiso 1 1 calc GR . . . .
H44B H 0.0560 0.4489 0.5659 0.049 Uiso 1 1 calc GR . . . .
H44C H 0.0840 0.4655 0.5017 0.049 Uiso 1 1 calc GR . . . .
C45 C -0.09912(18) 0.41266(7) 0.49222(10) 0.0362(4) Uani 1 1 d . . . . .
H45A H -0.1127 0.4371 0.4673 0.054 Uiso 1 1 calc GR . . . .
H45B H -0.1275 0.4175 0.5315 0.054 Uiso 1 1 calc GR . . . .
H45C H -0.1388 0.3891 0.4734 0.054 Uiso 1 1 calc GR . . . .
C46 C -0.02799(16) 0.39310(6) 0.26883(9) 0.0277(4) Uani 1 1 d . . . . .
C47 C -0.1027(3) 0.43220(11) 0.27127(14) 0.0685(10) Uani 1 1 d . . . . .
H47A H -0.1470 0.4310 0.3064 0.103 Uiso 1 1 calc GR . . . .
H47B H -0.1544 0.4337 0.2354 0.103 Uiso 1 1 calc GR . . . .
H47C H -0.0540 0.4566 0.2735 0.103 Uiso 1 1 calc GR . . . .
C48 C -0.1034(3) 0.35424(11) 0.26681(14) 0.0636(9) Uani 1 1 d . . . . .
H48A H -0.0559 0.3298 0.2626 0.095 Uiso 1 1 calc GR . . . .
H48B H -0.1597 0.3560 0.2328 0.095 Uiso 1 1 calc GR . . . .
H48C H -0.1423 0.3522 0.3037 0.095 Uiso 1 1 calc GR . . . .
C49 C 0.0347(2) 0.39478(12) 0.21021(11) 0.0573(8) Uani 1 1 d . . . . .
H49A H 0.0879 0.4179 0.2120 0.086 Uiso 1 1 calc GR . . . .
H49B H -0.0210 0.3984 0.1763 0.086 Uiso 1 1 calc GR . . . .
H49C H 0.0765 0.3691 0.2056 0.086 Uiso 1 1 calc GR . . . .
C50 C 0.65126(16) 0.31954(6) 0.39032(8) 0.0253(4) Uani 1 1 d . . . . .
C51 C 0.74727(18) 0.29315(7) 0.39356(10) 0.0330(4) Uani 1 1 d . . . . .
H51 H 0.7761 0.2827 0.3583 0.040 Uiso 1 1 calc R . . . .
C52 C 0.79916(18) 0.28263(7) 0.44958(11) 0.0383(5) Uani 1 1 d . . . . .
H52 H 0.8621 0.2644 0.4524 0.046 Uiso 1 1 calc R . . . .
C53 C 0.75707(17) 0.29927(7) 0.50155(10) 0.0326(4) Uani 1 1 d . . . . .
H53 H 0.7915 0.2927 0.5397 0.039 Uiso 1 1 calc R . . . .
C54 C 0.66267(15) 0.32591(6) 0.49556(8) 0.0238(3) Uani 1 1 d . . . . .
C55 C 0.62274(16) 0.34699(6) 0.55196(8) 0.0270(4) Uani 1 1 d . . . . .
H55A H 0.6326 0.3274 0.5856 0.032 Uiso 1 1 calc R . . . .
H55B H 0.6726 0.3709 0.5616 0.032 Uiso 1 1 calc R . . . .
C56 C 0.58392(16) 0.45247(6) 0.43052(8) 0.0259(4) Uani 1 1 d . . . . .
C57 C 0.65030(17) 0.48681(6) 0.45117(10) 0.0307(4) Uani 1 1 d . . . . .
H57 H 0.6842 0.5042 0.4237 0.037 Uiso 1 1 calc R . . . .
C58 C 0.66521(18) 0.49471(6) 0.51266(10) 0.0329(4) Uani 1 1 d . . . . .
H58 H 0.7083 0.5177 0.5270 0.039 Uiso 1 1 calc R . . . .
C59 C 0.61532(17) 0.46803(6) 0.55274(9) 0.0299(4) Uani 1 1 d . . . . .
H59 H 0.6255 0.4724 0.5944 0.036 Uiso 1 1 calc R . . . .
C60 C 0.55001(16) 0.43460(6) 0.52955(8) 0.0243(3) Uani 1 1 d . . . . .
C61 C 0.49161(17) 0.40471(6) 0.57069(8) 0.0266(4) Uani 1 1 d . . . . .
H61A H 0.5285 0.4063 0.6115 0.032 Uiso 1 1 calc R . . . .
H61B H 0.4107 0.4123 0.5724 0.032 Uiso 1 1 calc R . . . .
C62 C 0.37725(15) 0.26071(6) 0.44916(9) 0.0260(4) Uani 1 1 d . . . . .
C63 C 0.36517(17) 0.22179(6) 0.47673(10) 0.0327(4) Uani 1 1 d . . . . .
H63 H 0.3490 0.1980 0.4532 0.039 Uiso 1 1 calc R . . . .
C64 C 0.37729(19) 0.21871(7) 0.53908(11) 0.0366(5) Uani 1 1 d . . . . .
H64 H 0.3706 0.1928 0.5580 0.044 Uiso 1 1 calc R . . . .
C65 C 0.39956(18) 0.25458(7) 0.57321(9) 0.0326(4) Uani 1 1 d . . . . .
H65 H 0.4097 0.2533 0.6153 0.039 Uiso 1 1 calc R . . . .
C66 C 0.40640(16) 0.29257(6) 0.54305(8) 0.0250(4) Uani 1 1 d . . . . .
C67 C 0.42366(17) 0.33289(6) 0.57799(8) 0.0265(4) Uani 1 1 d . . . . .
H67A H 0.3492 0.3463 0.5817 0.032 Uiso 1 1 calc R . . . .
H67B H 0.4573 0.3269 0.6185 0.032 Uiso 1 1 calc R . . . .
C68 C 0.59418(18) 0.33131(7) 0.32974(8) 0.0319(4) Uani 1 1 d . . . . .
H68A H 0.5151 0.3391 0.3344 0.048 Uiso 1 1 calc GR . . . .
H68B H 0.5962 0.3078 0.3026 0.048 Uiso 1 1 calc GR . . . .
H68C H 0.6346 0.3545 0.3134 0.048 Uiso 1 1 calc GR . . . .
C69 C 0.5668(2) 0.44299(7) 0.36401(9) 0.0368(5) Uani 1 1 d . . . . .
H69A H 0.6259 0.4240 0.3528 0.055 Uiso 1 1 calc GR . . . .
H69B H 0.5715 0.4685 0.3413 0.055 Uiso 1 1 calc GR . . . .
H69C H 0.4920 0.4304 0.3554 0.055 Uiso 1 1 calc GR . . . .
C70 C 0.37410(19) 0.26434(7) 0.38146(9) 0.0320(4) Uani 1 1 d . . . . .
H70A H 0.3414 0.2909 0.3691 0.048 Uiso 1 1 calc GR . . . .
H70B H 0.3275 0.2422 0.3633 0.048 Uiso 1 1 calc GR . . . .
H70C H 0.4514 0.2623 0.3685 0.048 Uiso 1 1 calc GR . . . .
P2A P 0.73820(11) 0.26520(4) 0.70251(6) 0.0392(10) Uani 0.753(5) 1 d D . P A 1
F7A F 0.6569(2) 0.26620(9) 0.75643(10) 0.1002(12) Uani 0.753(5) 1 d D U P A 1
F8A F 0.7413(3) 0.31424(5) 0.70203(12) 0.161(3) Uani 0.753(5) 1 d D U P A 1
F9A F 0.84664(18) 0.26457(10) 0.74914(10) 0.0981(14) Uani 0.753(5) 1 d D U P A 1
F10A F 0.62981(17) 0.26586(9) 0.65597(10) 0.0899(12) Uani 0.753(5) 1 d D U P A 1
F11A F 0.7349(3) 0.21613(5) 0.70319(11) 0.0944(14) Uani 0.753(5) 1 d D U P A 1
F12A F 0.81965(19) 0.26410(9) 0.64884(9) 0.0910(10) Uani 0.753(5) 1 d D U P A 1
P2B P 0.7431(3) 0.26520(12) 0.70083(17) 0.029(3) Uani 0.247(5) 1 d D . P A 2
F7B F 0.7028(7) 0.2677(3) 0.7670(2) 0.1002(12) Uani 0.247(5) 1 d D U P A 2
F8B F 0.8281(6) 0.3027(2) 0.7149(4) 0.175(9) Uani 0.247(5) 1 d D U P A 2
F9B F 0.8408(6) 0.2336(2) 0.7228(4) 0.155(7) Uani 0.247(5) 1 d D U P A 2
F10B F 0.6454(5) 0.2968(3) 0.6790(3) 0.099(5) Uani 0.247(5) 1 d D U P A 2
F11B F 0.6581(7) 0.2277(2) 0.6868(5) 0.191(9) Uani 0.247(5) 1 d D U P A 2
F12B F 0.7833(6) 0.2627(3) 0.6347(2) 0.0910(10) Uani 0.247(5) 1 d D U P A 2
P1 P 1.23210(5) 0.44720(2) 0.71453(2) 0.03490(12) Uani 1 1 d . . . . .
F1 F 1.27053(16) 0.41326(6) 0.76481(7) 0.0599(4) Uani 1 1 d . . . . .
F2 F 1.12237(15) 0.41900(5) 0.69470(8) 0.0603(4) Uani 1 1 d . . . . .
F3 F 1.15881(16) 0.47078(5) 0.76244(7) 0.0558(4) Uani 1 1 d . . . . .
F4 F 1.30414(18) 0.42297(8) 0.66691(8) 0.0788(6) Uani 1 1 d . . . . .
F5 F 1.34072(18) 0.47562(8) 0.73530(10) 0.0859(7) Uani 1 1 d . . . . .
F6 F 1.19210(16) 0.48126(5) 0.66405(6) 0.0584(4) Uani 1 1 d . . . . .
C71 C 0.78638(19) 0.42622(7) 0.69469(10) 0.0360(4) Uani 1 1 d . . . . .
H71 H 0.8073 0.3981 0.6925 0.043 Uiso 1 1 calc R . . . .
C72 C 0.8574(2) 0.45699(10) 0.67267(12) 0.0527(7) Uani 1 1 d . . . . .
H72 H 0.9263 0.4492 0.6565 0.063 Uiso 1 1 calc R . . . .
C73 C 0.8283(3) 0.49847(10) 0.67429(13) 0.0588(8) Uani 1 1 d . . . . .
H73 H 0.8756 0.5188 0.6587 0.071 Uiso 1 1 calc R . . . .
C74 C 0.7273(3) 0.50933(9) 0.69963(12) 0.0530(7) Uani 1 1 d . . . . .
H74 H 0.7071 0.5375 0.7013 0.064 Uiso 1 1 calc R . . . .
C75 C 0.6559(3) 0.48038(9) 0.72230(11) 0.0495(6) Uani 1 1 d . . . . .
H75 H 0.5885 0.4889 0.7393 0.059 Uiso 1 1 calc R . . . .
C76 C 0.6838(2) 0.43741(9) 0.72014(10) 0.0412(5) Uani 1 1 d . . . . .
C77 C 0.6058(3) 0.40589(12) 0.74507(14) 0.0642(8) Uani 1 1 d . . . . .
H77A H 0.6189 0.3790 0.7271 0.096 Uiso 1 1 calc GR . . . .
H77B H 0.5267 0.4141 0.7360 0.096 Uiso 1 1 calc GR . . . .
H77C H 0.6213 0.4041 0.7883 0.096 Uiso 1 1 calc GR . . . .
C78 C 1.2001(2) 0.19202(7) 1.19508(10) 0.0405(5) Uani 1 1 d . . . . .
H78 H 1.1955 0.1630 1.1912 0.049 Uiso 1 1 calc R . . . .
C79 C 1.1087(2) 0.21653(8) 1.17285(10) 0.0437(5) Uani 1 1 d . . . . .
H79 H 1.0430 0.2039 1.1542 0.052 Uiso 1 1 calc R . . . .
C80 C 1.1135(2) 0.25987(8) 1.17799(10) 0.0454(6) Uani 1 1 d . . . . .
H80 H 1.0509 0.2763 1.1638 0.054 Uiso 1 1 calc R . . . .
C81 C 1.2124(2) 0.27836(8) 1.20447(10) 0.0441(5) Uani 1 1 d . . . . .
H81 H 1.2171 0.3074 1.2073 0.053 Uiso 1 1 calc R . . . .
C82 C 1.3050(2) 0.25377(7) 1.22703(10) 0.0398(5) Uani 1 1 d . . . . .
H82 H 1.3713 0.2665 1.2448 0.048 Uiso 1 1 calc R . . . .
C83 C 1.2995(2) 0.21025(7) 1.22331(9) 0.0378(5) Uani 1 1 d . . . . .
C84 C 1.3971(2) 0.18347(9) 1.24912(12) 0.0503(6) Uani 1 1 d . . . . .
H84A H 1.3951 0.1822 1.2925 0.075 Uiso 1 1 calc GR . . . .
H84B H 1.4695 0.1953 1.2389 0.075 Uiso 1 1 calc GR . . . .
H84C H 1.3894 0.1557 1.2325 0.075 Uiso 1 1 calc GR . . . .

loop_
_atom_site_aniso_label
_atom_site_aniso_U_11
_atom_site_aniso_U_22
_atom_site_aniso_U_33
_atom_site_aniso_U_23
_atom_site_aniso_U_13
_atom_site_aniso_U_12
Zn1 0.01931(12) 0.02833(13) 0.01793(12) 0.00000(8) 0.00035(8) -0.00209(9)
O1 0.0198(6) 0.0324(7) 0.0191(6) -0.0008(5) 0.0012(5) -0.0034(5)
O2 0.0222(6) 0.0304(6) 0.0192(6) 0.0013(5) 0.0002(5) -0.0027(5)
N1 0.0237(8) 0.0237(7) 0.0198(7) 0.0000(5) -0.0009(6) 0.0012(6)
N2 0.0189(7) 0.0255(7) 0.0274(7) -0.0013(6) 0.0024(6) 0.0008(6)
N3 0.0239(8) 0.0244(7) 0.0309(8) -0.0031(6) 0.0007(6) -0.0009(6)
N4 0.0204(7) 0.0239(7) 0.0237(7) 0.0004(6) 0.0015(5) -0.0006(5)
C1 0.0208(8) 0.0181(7) 0.0210(8) -0.0011(6) 0.0022(6) 0.0000(6)
C2 0.0228(8) 0.0186(7) 0.0194(8) 0.0000(6) 0.0022(6) 0.0001(6)
C3 0.0235(9) 0.0245(8) 0.0212(8) 0.0003(6) 0.0040(6) -0.0038(7)
C4 0.0208(8) 0.0294(9) 0.0233(8) -0.0006(7) 0.0035(6) -0.0046(7)
C5 0.0225(8) 0.0206(8) 0.0201(8) -0.0009(6) 0.0004(6) 0.0009(6)
C6 0.0224(8) 0.0196(7) 0.0184(7) -0.0003(6) 0.0034(6) 0.0000(6)
C7 0.0267(9) 0.0387(10) 0.0209(8) 0.0023(7) 0.0050(7) -0.0100(8)
C8 0.0303(10) 0.0430(11) 0.0235(9) -0.0011(8) 0.0072(7) -0.0035(8)
C9 0.0524(13) 0.0323(10) 0.0280(10) 0.0067(8) 0.0062(9) -0.0104(9)
C10 0.0364(12) 0.0697(16) 0.0285(10) -0.0008(10) 0.0091(9) -0.0246(11)
C11 0.0229(9) 0.0326(9) 0.0207(8) 0.0001(7) -0.0016(7) -0.0022(7)
C12 0.0614(16) 0.0509(14) 0.0295(11) -0.0015(9) -0.0063(10) -0.0289(12)
C13 0.0356(12) 0.0733(18) 0.0342(11) -0.0019(11) -0.0051(9) 0.0215(11)
C14 0.0323(10) 0.0492(12) 0.0196(8) 0.0025(8) -0.0028(7) -0.0049(9)
C15 0.0222(9) 0.0289(9) 0.0349(10) -0.0025(7) 0.0092(7) 0.0008(7)
C16 0.0268(10) 0.0399(11) 0.0476(12) -0.0048(9) 0.0135(9) -0.0076(8)
C17 0.0267(11) 0.0503(13) 0.0580(14) -0.0087(11) 0.0065(10) -0.0123(9)
C18 0.0251(10) 0.0409(11) 0.0425(11) -0.0074(9) -0.0037(8) -0.0034(8)
C19 0.0198(8) 0.0249(8) 0.0332(9) -0.0043(7) -0.0007(7) 0.0028(7)
C20 0.0260(9) 0.0315(9) 0.0263(9) -0.0008(7) -0.0071(7) -0.0023(7)
C21 0.0282(10) 0.0276(9) 0.0425(11) -0.0085(8) 0.0049(8) -0.0017(7)
C22 0.0424(13) 0.0267(10) 0.0641(15) -0.0101(10) 0.0072(11) 0.0055(9)
C23 0.0530(15) 0.0271(10) 0.0663(16) 0.0022(10) -0.0033(12) 0.0114(10)
C24 0.0485(13) 0.0272(10) 0.0440(12) 0.0025(9) -0.0075(10) 0.0055(9)
C25 0.0302(10) 0.0239(9) 0.0316(9) 0.0014(7) -0.0042(7) -0.0014(7)
C26 0.0337(10) 0.0266(9) 0.0219(8) 0.0057(7) -0.0016(7) -0.0004(7)
C27 0.0189(8) 0.0265(9) 0.0308(9) 0.0048(7) 0.0016(7) -0.0013(6)
C28 0.0267(9) 0.0241(9) 0.0444(11) 0.0045(8) 0.0065(8) 0.0003(7)
C29 0.0337(11) 0.0266(9) 0.0459(12) -0.0082(8) 0.0076(9) 0.0003(8)
C30 0.0320(10) 0.0329(10) 0.0308(10) -0.0074(8) 0.0039(8) 0.0022(8)
C31 0.0222(8) 0.0272(9) 0.0237(8) -0.0015(7) 0.0017(6) 0.0030(7)
C32 0.0343(10) 0.0297(9) 0.0190(8) -0.0016(7) 0.0038(7) 0.0037(7)
C33 0.0298(10) 0.0459(12) 0.0319(10) 0.0012(9) 0.0102(8) -0.0047(9)
C34 0.0424(12) 0.0417(12) 0.0405(12) -0.0101(9) 0.0136(9) 0.0012(10)
C35 0.0339(10) 0.0329(10) 0.0299(10) 0.0081(8) 0.0012(8) -0.0027(8)
Zn2 0.01910(12) 0.02627(13) 0.01610(11) 0.00004(8) 0.00064(8) 0.00244(8)
O3 0.0182(6) 0.0296(6) 0.0178(6) 0.0010(4) 0.0013(4) 0.0034(5)
O4 0.0198(6) 0.0310(6) 0.0197(6) -0.0017(5) 0.0018(4) 0.0025(5)
N5 0.0231(7) 0.0270(7) 0.0169(6) 0.0009(5) 0.0013(5) -0.0020(6)
N6 0.0184(7) 0.0249(7) 0.0220(7) 0.0026(5) 0.0024(5) 0.0005(5)
N7 0.0230(7) 0.0225(7) 0.0246(7) 0.0001(6) 0.0017(6) 0.0002(6)
N8 0.0196(7) 0.0249(7) 0.0245(7) 0.0004(6) 0.0025(5) 0.0003(5)
C36 0.0185(8) 0.0173(7) 0.0223(8) 0.0010(6) 0.0030(6) -0.0003(6)
C37 0.0209(8) 0.0192(7) 0.0208(8) 0.0002(6) 0.0020(6) -0.0001(6)
C38 0.0204(8) 0.0207(8) 0.0249(8) -0.0015(6) 0.0052(6) -0.0005(6)
C39 0.0185(8) 0.0257(8) 0.0290(9) -0.0002(7) 0.0033(7) 0.0007(6)
C40 0.0217(8) 0.0199(8) 0.0252(8) 0.0011(6) -0.0007(6) -0.0007(6)
C41 0.0224(8) 0.0204(8) 0.0203(8) 0.0011(6) 0.0027(6) 0.0001(6)
C42 0.0217(9) 0.0301(9) 0.0263(9) -0.0029(7) 0.0068(7) 0.0003(7)
C43 0.0350(11) 0.0344(10) 0.0292(10) 0.0011(8) 0.0111(8) -0.0026(8)
C44 0.0322(10) 0.0328(10) 0.0346(10) -0.0099(8) 0.0111(8) -0.0028(8)
C45 0.0251(10) 0.0463(12) 0.0385(11) -0.0056(9) 0.0115(8) 0.0027(8)
C46 0.0229(9) 0.0320(10) 0.0275(9) 0.0015(7) -0.0040(7) 0.0007(7)
C47 0.075(2) 0.072(2) 0.0533(16) -0.0124(14) -0.0275(15) 0.0407(17)
C48 0.0628(18) 0.0681(19) 0.0556(16) 0.0131(14) -0.0263(14) -0.0304(15)
C49 0.0395(13) 0.100(2) 0.0310(12) 0.0123(13) -0.0065(10) 0.0007(14)
C50 0.0217(8) 0.0279(9) 0.0267(9) 0.0022(7) 0.0052(7) 0.0007(7)
C51 0.0263(10) 0.0378(10) 0.0362(10) 0.0013(8) 0.0102(8) 0.0062(8)
C52 0.0244(10) 0.0441(12) 0.0465(12) 0.0077(9) 0.0046(8) 0.0121(8)
C53 0.0225(9) 0.0401(11) 0.0348(10) 0.0085(8) -0.0017(7) 0.0036(8)
C54 0.0184(8) 0.0259(8) 0.0268(9) 0.0051(7) 0.0009(6) -0.0032(6)
C55 0.0246(9) 0.0341(10) 0.0216(8) 0.0018(7) -0.0041(7) 0.0005(7)
C56 0.0246(9) 0.0254(9) 0.0280(9) 0.0034(7) 0.0036(7) 0.0027(7)
C57 0.0261(9) 0.0261(9) 0.0402(11) 0.0044(8) 0.0038(8) -0.0017(7)
C58 0.0274(10) 0.0285(9) 0.0425(11) -0.0042(8) 0.0009(8) -0.0033(7)
C59 0.0279(10) 0.0303(9) 0.0313(9) -0.0055(7) 0.0000(7) -0.0008(7)
C60 0.0228(8) 0.0246(8) 0.0254(8) -0.0028(7) 0.0012(7) 0.0013(7)
C61 0.0299(9) 0.0308(9) 0.0193(8) -0.0052(7) 0.0027(7) -0.0033(7)
C62 0.0177(8) 0.0277(9) 0.0326(9) -0.0025(7) 0.0021(7) 0.0023(7)
C63 0.0259(10) 0.0248(9) 0.0479(12) -0.0026(8) 0.0069(8) -0.0009(7)
C64 0.0342(11) 0.0277(10) 0.0491(12) 0.0110(9) 0.0100(9) -0.0010(8)
C65 0.0326(10) 0.0345(10) 0.0313(10) 0.0103(8) 0.0060(8) -0.0016(8)
C66 0.0211(8) 0.0290(9) 0.0252(8) 0.0047(7) 0.0033(7) -0.0017(7)
C67 0.0295(9) 0.0338(10) 0.0167(8) 0.0034(7) 0.0049(7) -0.0043(7)
C68 0.0302(10) 0.0431(11) 0.0227(9) 0.0002(8) 0.0050(7) 0.0097(8)
C69 0.0439(12) 0.0394(11) 0.0272(10) 0.0076(8) 0.0026(8) -0.0085(9)
C70 0.0332(10) 0.0322(10) 0.0302(10) -0.0074(8) -0.0004(8) 0.0017(8)
P2A 0.0499(16) 0.0286(14) 0.0368(16) 0.0014(10) -0.0134(10) 0.0038(10)
F7A 0.083(3) 0.158(3) 0.0615(15) 0.0240(16) 0.0175(16) 0.058(2)
F8A 0.302(9) 0.0292(15) 0.146(4) -0.0012(17) -0.022(5) -0.007(3)
F9A 0.0694(19) 0.165(4) 0.0549(15) 0.0115(19) -0.0329(13) -0.027(2)
F10A 0.0663(17) 0.113(3) 0.084(2) 0.0348(19) -0.0428(15) -0.0069(18)
F11A 0.155(4) 0.0382(13) 0.088(2) 0.0121(12) -0.003(2) 0.0017(17)
F12A 0.0609(19) 0.171(3) 0.0411(13) 0.0071(15) 0.0032(13) -0.0102(19)
P2B 0.030(3) 0.043(5) 0.016(3) 0.003(3) 0.005(3) 0.007(3)
F7B 0.083(3) 0.158(3) 0.0615(15) 0.0240(16) 0.0175(16) 0.058(2)
F8B 0.123(12) 0.075(9) 0.33(2) -0.076(12) 0.053(13) -0.047(8)
F9B 0.093(9) 0.086(8) 0.28(2) 0.066(10) -0.026(11) 0.039(7)
F10B 0.058(5) 0.129(9) 0.116(8) 0.103(8) 0.042(5) 0.056(6)
F11B 0.183(17) 0.094(11) 0.30(2) 0.005(12) 0.027(15) -0.100(11)
F12B 0.0609(19) 0.171(3) 0.0411(13) 0.0071(15) 0.0032(13) -0.0102(19)
P1 0.0320(3) 0.0468(3) 0.0264(2) 0.0026(2) 0.0057(2) 0.0012(2)
F1 0.0720(11) 0.0643(10) 0.0420(8) 0.0098(7) -0.0066(7) 0.0182(8)
F2 0.0494(9) 0.0560(9) 0.0732(11) -0.0048(8) -0.0104(8) -0.0050(7)
F3 0.0830(12) 0.0438(8) 0.0443(8) 0.0052(6) 0.0314(8) 0.0070(7)
F4 0.0747(13) 0.1140(17) 0.0511(10) -0.0002(10) 0.0285(9) 0.0378(12)
F5 0.0642(12) 0.1164(18) 0.0758(13) 0.0108(12) -0.0041(10) -0.0457(12)
F6 0.0837(12) 0.0588(9) 0.0335(7) 0.0120(6) 0.0086(7) 0.0080(8)
C71 0.0356(11) 0.0406(11) 0.0311(10) -0.0015(8) -0.0017(8) 0.0048(9)
C72 0.0370(13) 0.082(2) 0.0383(12) 0.0062(12) -0.0010(10) -0.0080(12)
C73 0.0668(19) 0.0563(16) 0.0502(15) 0.0092(12) -0.0168(13) -0.0251(14)
C74 0.0689(19) 0.0454(14) 0.0431(13) -0.0107(11) -0.0084(12) -0.0030(12)
C75 0.0549(15) 0.0597(16) 0.0327(11) -0.0083(10) -0.0056(10) 0.0169(12)
C76 0.0364(12) 0.0599(15) 0.0268(10) 0.0020(9) -0.0012(8) -0.0021(10)
C77 0.0477(16) 0.090(2) 0.0547(16) 0.0239(16) 0.0001(12) -0.0108(15)
C78 0.0549(14) 0.0372(11) 0.0309(10) -0.0027(8) 0.0130(9) -0.0050(10)
C79 0.0555(15) 0.0483(13) 0.0276(10) -0.0042(9) 0.0042(9) -0.0041(11)
C80 0.0599(16) 0.0479(13) 0.0288(10) 0.0058(9) 0.0058(10) 0.0091(11)
C81 0.0693(17) 0.0327(11) 0.0314(11) 0.0023(8) 0.0105(10) -0.0020(11)
C82 0.0504(14) 0.0412(12) 0.0285(10) 0.0008(8) 0.0081(9) -0.0109(10)
C83 0.0484(13) 0.0409(11) 0.0255(9) 0.0043(8) 0.0131(9) 0.0003(9)
C84 0.0544(15) 0.0540(15) 0.0435(13) 0.0070(11) 0.0112(11) 0.0062(12)

loop_
_atom_type_symbol
_atom_type_description
_atom_type_scat_dispersion_real
_atom_type_scat_dispersion_imag
_atom_type_scat_source
C C 0.0181 0.0091 'International Tables Vol C Tables 4.2.6.8 and 6.1.1.4'
H H 0.0000 0.0000 'International Tables Vol C Tables 4.2.6.8 and 6.1.1.4'
F F 0.0727 0.0534 'International Tables Vol C Tables 4.2.6.8 and 6.1.1.4'
N N 0.0311 0.0180 'International Tables Vol C Tables 4.2.6.8 and 6.1.1.4'
O O 0.0492 0.0322 'International Tables Vol C Tables 4.2.6.8 and 6.1.1.4'
P P 0.2955 0.4335 'International Tables Vol C Tables 4.2.6.8 and 6.1.1.4'
Zn Zn -1.5491 0.6778 'International Tables Vol C Tables 4.2.6.8 and 6.1.1.4'

loop_
_citation_id
_citation_doi
_citation_year
1 10.1039/C9SC00914K 2019

loop_
_exptl_crystal_face_index_h
_exptl_crystal_face_index_k
_exptl_crystal_face_index_l
_exptl_crystal_face_perp_dist
-1 19 -6 0.0606
7 5 1 0.1288
-7 -5 -2 0.0705
0 1 14 0.0953
0 -1 -14 0.0976
0 20 3 0.0518
1 -3 14 0.1074
0 -21 1 0.0787
0 -17 -8 0.0770
-1 2 -14 0.0865

loop_
_geom_angle_atom_site_label_1
_geom_angle_atom_site_label_2
_geom_angle_atom_site_label_3
_geom_angle
O1 Zn1 O2 79.38(5)
O1 Zn1 N1 167.06(6)
O1 Zn1 N2 108.60(6)
O1 Zn1 N3 105.74(6)
O1 Zn1 N4 101.35(5)
O2 Zn1 N1 87.84(5)
O2 Zn1 N2 171.08(5)
O2 Zn1 N3 92.35(5)
O2 Zn1 N4 90.81(5)
N1 Zn1 N2 84.01(6)
N1 Zn1 N3 76.57(6)
N1 Zn1 N4 76.61(6)
N2 Zn1 N3 89.30(6)
N2 Zn1 N4 83.78(6)
N3 Zn1 N4 152.85(6)
C1 O1 Zn1 114.12(11)
C2 O2 Zn1 111.69(11)
C20 N1 Zn1 108.00(11)
C20 N1 C26 111.34(15)
C26 N1 Zn1 106.54(11)
C32 N1 Zn1 108.79(11)
C32 N1 C20 111.81(15)
C32 N1 C26 110.17(15)
C15 N2 Zn1 130.03(13)
C19 N2 Zn1 110.18(12)
C19 N2 C15 119.11(16)
C21 N3 Zn1 130.45(14)
C25 N3 Zn1 110.39(12)
C25 N3 C21 118.73(18)
C27 N4 Zn1 131.41(12)
C27 N4 C31 118.24(16)
C31 N4 Zn1 109.52(12)
O1 C1 C2 117.88(15)
O1 C1 C6 122.38(15)
C6 C1 C2 119.73(15)
O2 C2 C1 116.71(15)
O2 C2 C3 124.44(15)
C3 C2 C1 118.85(15)
C2 C3 C7 119.65(16)
C4 C3 C2 117.56(16)
C4 C3 C7 122.78(16)
C3 C4 H4 117.9
C3 C4 C5 124.30(17)
C5 C4 H4 117.9
C4 C5 C11 117.97(16)
C6 C5 C4 118.84(16)
C6 C5 C11 123.18(16)
C1 C6 H6 119.7
C5 C6 C1 120.69(15)
C5 C6 H6 119.7
C3 C7 C9 109.02(16)
C3 C7 C10 111.75(16)
C8 C7 C3 109.47(16)
C8 C7 C9 110.27(16)
C8 C7 C10 107.91(18)
C10 C7 C9 108.41(18)
C7 C8 H8A 109.5
C7 C8 H8B 109.5
C7 C8 H8C 109.5
H8A C8 H8B 109.5
H8A C8 H8C 109.5
H8B C8 H8C 109.5
C7 C9 H9A 109.5
C7 C9 H9B 109.5
C7 C9 H9C 109.5
H9A C9 H9B 109.5
H9A C9 H9C 109.5
H9B C9 H9C 109.5
C7 C10 H10A 109.5
C7 C10 H10B 109.5
C7 C10 H10C 109.5
H10A C10 H10B 109.5
H10A C10 H10C 109.5
H10B C10 H10C 109.5
C5 C11 C12 109.58(16)
C13 C11 C5 109.09(16)
C13 C11 C12 110.1(2)
C13 C11 C14 108.72(18)
C14 C11 C5 111.69(15)
C14 C11 C12 107.66(17)
C11 C12 H12A 109.5
C11 C12 H12B 109.5
C11 C12 H12C 109.5
H12A C12 H12B 109.5
H12A C12 H12C 109.5
H12B C12 H12C 109.5
C11 C13 H13A 109.5
C11 C13 H13B 109.5
C11 C13 H13C 109.5
H13A C13 H13B 109.5
H13A C13 H13C 109.5
H13B C13 H13C 109.5
C11 C14 H14A 109.5
C11 C14 H14B 109.5
C11 C14 H14C 109.5
H14A C14 H14B 109.5
H14A C14 H14C 109.5
H14B C14 H14C 109.5
N2 C15 C16 120.64(19)
N2 C15 C33 119.22(17)
C16 C15 C33 120.15(18)
C15 C16 H16 120.2
C17 C16 C15 119.5(2)
C17 C16 H16 120.2
C16 C17 H17 120.1
C16 C17 C18 119.8(2)
C18 C17 H17 120.1
C17 C18 H18 120.8
C19 C18 C17 118.3(2)
C19 C18 H18 120.8
N2 C19 C18 122.50(19)
N2 C19 C20 119.50(16)
C18 C19 C20 117.93(18)
N1 C20 C19 115.54(15)
N1 C20 H20A 108.4
N1 C20 H20B 108.4
C19 C20 H20A 108.4
C19 C20 H20B 108.4
H20A C20 H20B 107.5
N3 C21 C22 120.8(2)
N3 C21 C34 118.08(19)
C22 C21 C34 121.1(2)
C21 C22 H22 120.0
C23 C22 C21 119.9(2)
C23 C22 H22 120.0
C22 C23 H23 120.3
C22 C23 C24 119.5(2)
C24 C23 H23 120.3
C23 C24 H24 121.0
C25 C24 C23 117.9(2)
C25 C24 H24 121.0
N3 C25 C24 123.2(2)
N3 C25 C26 116.26(16)
C24 C25 C26 120.54(19)
N1 C26 C25 109.39(15)
N1 C26 H26A 109.8
N1 C26 H26B 109.8
C25 C26 H26A 109.8
C25 C26 H26B 109.8
H26A C26 H26B 108.2
N4 C27 C28 121.39(18)
N4 C27 C35 118.34(17)
C28 C27 C35 120.24(17)
C27 C28 H28 120.1
C29 C28 C27 119.90(18)
C29 C28 H28 120.1
C28 C29 H29 120.5
C28 C29 C30 118.99(19)
C30 C29 H29 120.5
C29 C30 H30 120.8
C29 C30 C31 118.41(19)
C31 C30 H30 120.8
N4 C31 C30 123.00(18)
N4 C31 C32 116.30(16)
C30 C31 C32 120.67(17)
N1 C32 C31 110.77(15)
N1 C32 H32A 109.5
N1 C32 H32B 109.5
C31 C32 H32A 109.5
C31 C32 H32B 109.5
H32A C32 H32B 108.1
C15 C33 H33A 109.5
C15 C33 H33B 109.5
C15 C33 H33C 109.5
H33A C33 H33B 109.5
H33A C33 H33C 109.5
H33B C33 H33C 109.5
C21 C34 H34A 109.5
C21 C34 H34B 109.5
C21 C34 H34C 109.5
H34A C34 H34B 109.5
H34A C34 H34C 109.5
H34B C34 H34C 109.5
C27 C35 H35A 109.5
C27 C35 H35B 109.5
C27 C35 H35C 109.5
H35A C35 H35B 109.5
H35A C35 H35C 109.5
H35B C35 H35C 109.5
O3 Zn2 O4 79.09(5)
O3 Zn2 N5 166.84(6)
O3 Zn2 N6 108.81(5)
O3 Zn2 N7 106.18(5)
O3 Zn2 N8 101.13(5)
O4 Zn2 N6 167.30(5)
O4 Zn2 N7 97.11(5)
O4 Zn2 N8 87.44(5)
N5 Zn2 O4 88.00(5)
N5 Zn2 N6 83.47(6)
N5 Zn2 N7 77.76(6)
N5 Zn2 N8 75.49(6)
N6 Zn2 N7 90.29(6)
N6 Zn2 N8 81.33(5)
N7 Zn2 N8 152.68(5)
C36 O3 Zn2 115.01(11)
C37 O4 Zn2 110.91(11)
C55 N5 Zn2 108.20(11)
C61 N5 Zn2 105.50(11)
C61 N5 C55 110.88(15)
C61 N5 C67 110.63(14)
C67 N5 Zn2 109.47(11)
C67 N5 C55 111.92(15)
C50 N6 Zn2 129.73(12)
C54 N6 Zn2 109.95(12)
C54 N6 C50 119.12(16)
C56 N7 Zn2 130.27(13)
C60 N7 Zn2 110.63(12)
C60 N7 C56 118.52(16)
C62 N8 Zn2 131.47(12)
C66 N8 Zn2 109.48(12)
C66 N8 C62 118.37(16)
O3 C36 C37 118.00(15)
O3 C36 C41 122.02(15)
C41 C36 C37 119.98(15)
O4 C37 C36 116.69(15)
O4 C37 C38 124.72(16)
C38 C37 C36 118.59(15)
C37 C38 C42 120.35(16)
C39 C38 C37 117.23(16)
C39 C38 C42 122.39(16)
C38 C39 H39 117.7
C38 C39 C40 124.68(17)
C40 C39 H39 117.7
C39 C40 C46 118.95(16)
C41 C40 C39 118.58(16)
C41 C40 C46 122.45(16)
C36 C41 H41 119.6
C40 C41 C36 120.89(16)
C40 C41 H41 119.6
C38 C42 C43 110.62(15)
C38 C42 C44 109.37(15)
C38 C42 C45 111.68(16)
C43 C42 C44 109.51(16)
C45 C42 C43 107.90(16)
C45 C42 C44 107.70(16)
C42 C43 H43A 109.5
C42 C43 H43B 109.5
C42 C43 H43C 109.5
H43A C43 H43B 109.5
H43A C43 H43C 109.5
H43B C43 H43C 109.5
C42 C44 H44A 109.5
C42 C44 H44B 109.5
C42 C44 H44C 109.5
H44A C44 H44B 109.5
H44A C44 H44C 109.5
H44B C44 H44C 109.5
C42 C45 H45A 109.5
C42 C45 H45B 109.5
C42 C45 H45C 109.5
H45A C45 H45B 109.5
H45A C45 H45C 109.5
H45B C45 H45C 109.5
C47 C46 C40 110.53(17)
C47 C46 C49 107.8(2)
C48 C46 C40 108.30(17)
C48 C46 C47 110.1(2)
C48 C46 C49 108.1(2)
C49 C46 C40 111.94(17)
C46 C47 H47A 109.5
C46 C47 H47B 109.5
C46 C47 H47C 109.5
H47A C47 H47B 109.5
H47A C47 H47C 109.5
H47B C47 H47C 109.5
C46 C48 H48A 109.5
C46 C48 H48B 109.5
C46 C48 H48C 109.5
H48A C48 H48B 109.5
H48A C48 H48C 109.5
H48B C48 H48C 109.5
C46 C49 H49A 109.5
C46 C49 H49B 109.5
C46 C49 H49C 109.5
H49A C49 H49B 109.5
H49A C49 H49C 109.5
H49B C49 H49C 109.5
N6 C50 C51 121.06(17)
N6 C50 C68 119.07(16)
C51 C50 C68 119.86(17)
C50 C51 H51 120.4
C52 C51 C50 119.29(19)
C52 C51 H51 120.4
C51 C52 H52 120.2
C51 C52 C53 119.64(19)
C53 C52 H52 120.2
C52 C53 H53 120.7
C54 C53 C52 118.57(19)
C54 C53 H53 120.7
N6 C54 C53 122.29(18)
N6 C54 C55 119.04(16)
C53 C54 C55 118.57(17)
N5 C55 C54 114.96(14)
N5 C55 H55A 108.5
N5 C55 H55B 108.5
C54 C55 H55A 108.5
C54 C55 H55B 108.5
H55A C55 H55B 107.5
N7 C56 C57 121.30(18)
N7 C56 C69 118.03(17)
C57 C56 C69 120.67(18)
C56 C57 H57 120.2
C58 C57 C56 119.51(18)
C58 C57 H57 120.2
C57 C58 H58 120.4
C57 C58 C59 119.24(19)
C59 C58 H58 120.4
C58 C59 H59 120.7
C58 C59 C60 118.61(19)
C60 C59 H59 120.7
N7 C60 C59 122.81(18)
N7 C60 C61 115.87(16)
C59 C60 C61 121.32(17)
N5 C61 C60 109.21(14)
N5 C61 H61A 109.8
N5 C61 H61B 109.8
C60 C61 H61A 109.8
C60 C61 H61B 109.8
H61A C61 H61B 108.3
N8 C62 C63 121.50(18)
N8 C62 C70 117.88(17)
C63 C62 C70 120.57(18)
C62 C63 H63 120.2
C64 C63 C62 119.59(19)
C64 C63 H63 120.2
C63 C64 H64 120.4
C63 C64 C65 119.15(19)
C65 C64 H64 120.4
C64 C65 H65 120.8
C64 C65 C66 118.37(19)
C66 C65 H65 120.8
N8 C66 C65 122.96(18)
N8 C66 C67 116.38(16)
C65 C66 C67 120.65(17)
N5 C67 C66 110.74(14)
N5 C67 H67A 109.5
N5 C67 H67B 109.5
C66 C67 H67A 109.5
C66 C67 H67B 109.5
H67A C67 H67B 108.1
C50 C68 H68A 109.5
C50 C68 H68B 109.5
C50 C68 H68C 109.5
H68A C68 H68B 109.5
H68A C68 H68C 109.5
H68B C68 H68C 109.5
C56 C69 H69A 109.5
C56 C69 H69B 109.5
C56 C69 H69C 109.5
H69A C69 H69B 109.5
H69A C69 H69C 109.5
H69B C69 H69C 109.5
C62 C70 H70A 109.5
C62 C70 H70B 109.5
C62 C70 H70C 109.5
H70A C70 H70B 109.5
H70A C70 H70C 109.5
H70B C70 H70C 109.5
F8A P2A F7A 90.01(6)
F8A P2A F9A 89.98(6)
F8A P2A F10A 89.99(6)
F8A P2A F11A 179.81(8)
F8A P2A F12A 90.12(6)
F9A P2A F7A 89.83(6)
F10A P2A F7A 90.12(6)
F10A P2A F9A 179.94(10)
F10A P2A F11A 90.04(6)
F10A P2A F12A 90.03(6)
F11A P2A F7A 89.80(6)
F11A P2A F9A 90.00(6)
F11A P2A F12A 90.07(6)
F12A P2A F7A 179.80(9)
F12A P2A F9A 90.01(6)
F8B P2B F7B 89.99(6)
F8B P2B F9B 89.99(6)
F8B P2B F11B 179.93(9)
F8B P2B F12B 90.03(6)
F9B P2B F7B 89.97(6)
F10B P2B F7B 89.98(6)
F10B P2B F8B 90.00(6)
F10B P2B F9B 179.95(9)
F10B P2B F11B 90.01(6)
F10B P2B F12B 90.04(6)
F11B P2B F7B 89.95(6)
F11B P2B F9B 89.99(6)
F12B P2B F7B 179.97(10)
F12B P2B F9B 90.01(6)
F12B P2B F11B 90.03(6)
F1 P1 F2 89.20(10)
F1 P1 F6 179.43(11)
F2 P1 F6 90.34(10)
F3 P1 F1 89.62(9)
F3 P1 F2 89.86(10)
F3 P1 F5 89.22(12)
F3 P1 F6 90.04(9)
F4 P1 F1 89.83(10)
F4 P1 F2 89.36(12)
F4 P1 F3 179.05(12)
F4 P1 F5 91.56(14)
F4 P1 F6 90.50(10)
F5 P1 F1 90.57(11)
F5 P1 F2 179.05(12)
F5 P1 F6 89.89(11)
C72 C71 H71 120.0
C72 C71 C76 120.1(2)
C76 C71 H71 120.0
C71 C72 H72 119.3
C73 C72 C71 121.4(3)
C73 C72 H72 119.3
C72 C73 H73 120.9
C72 C73 C74 118.2(3)
C74 C73 H73 120.9
C73 C74 H74 118.8
C75 C74 C73 122.3(3)
C75 C74 H74 118.8
C74 C75 H75 119.9
C74 C75 C76 120.1(3)
C76 C75 H75 119.9
C71 C76 C75 117.8(2)
C71 C76 C77 122.3(3)
C75 C76 C77 120.0(3)
C76 C77 H77A 109.5
C76 C77 H77B 109.5
C76 C77 H77C 109.5
H77A C77 H77B 109.5
H77A C77 H77C 109.5
H77B C77 H77C 109.5
C79 C78 H78 119.6
C79 C78 C83 120.7(2)
C83 C78 H78 119.6
C78 C79 H79 119.6
C78 C79 C80 120.7(2)
C80 C79 H79 119.6
C79 C80 H80 120.4
C81 C80 C79 119.2(2)
C81 C80 H80 120.4
C80 C81 H81 119.8
C80 C81 C82 120.4(2)
C82 C81 H81 119.8
C81 C82 H82 119.7
C83 C82 C81 120.6(2)
C83 C82 H82 119.7
C78 C83 C84 120.6(2)
C82 C83 C78 118.4(2)
C82 C83 C84 121.1(2)
C83 C84 H84A 109.5
C83 C84 H84B 109.5
C83 C84 H84C 109.5
H84A C84 H84B 109.5
H84A C84 H84C 109.5
H84B C84 H84C 109.5

loop_
_geom_bond_atom_site_label_1
_geom_bond_atom_site_label_2
_geom_bond_distance
Zn1 O1 2.0160(12)
Zn1 O2 2.1243(13)
Zn1 N1 2.1279(15)
Zn1 N2 2.1412(16)
Zn1 N3 2.2752(16)
Zn1 N4 2.3452(15)
O1 C1 1.284(2)
O2 C2 1.272(2)
N1 C20 1.479(2)
N1 C26 1.480(2)
N1 C32 1.476(2)
N2 C15 1.355(2)
N2 C19 1.349(2)
N3 C21 1.349(3)
N3 C25 1.346(3)
N4 C27 1.347(2)
N4 C31 1.350(2)
C1 C2 1.473(2)
C1 C6 1.416(2)
C2 C3 1.444(2)
C3 C4 1.368(3)
C3 C7 1.535(2)
C4 H4 0.9300
C4 C5 1.438(2)
C5 C6 1.372(2)
C5 C11 1.528(2)
C6 H6 0.9300
C7 C8 1.534(3)
C7 C9 1.540(3)
C7 C10 1.536(3)
C8 H8A 0.9600
C8 H8B 0.9600
C8 H8C 0.9600
C9 H9A 0.9600
C9 H9B 0.9600
C9 H9C 0.9600
C10 H10A 0.9600
C10 H10B 0.9600
C10 H10C 0.9600
C11 C12 1.535(3)
C11 C13 1.527(3)
C11 C14 1.528(3)
C12 H12A 0.9600
C12 H12B 0.9600
C12 H12C 0.9600
C13 H13A 0.9600
C13 H13B 0.9600
C13 H13C 0.9600
C14 H14A 0.9600
C14 H14B 0.9600
C14 H14C 0.9600
C15 C16 1.389(3)
C15 C33 1.498(3)
C16 H16 0.9300
C16 C17 1.378(3)
C17 H17 0.9300
C17 C18 1.380(3)
C18 H18 0.9300
C18 C19 1.378(3)
C19 C20 1.517(3)
C20 H20A 0.9700
C20 H20B 0.9700
C21 C22 1.399(3)
C21 C34 1.496(3)
C22 H22 0.9300
C22 C23 1.372(4)
C23 H23 0.9300
C23 C24 1.387(4)
C24 H24 0.9300
C24 C25 1.386(3)
C25 C26 1.506(3)
C26 H26A 0.9700
C26 H26B 0.9700
C27 C28 1.393(3)
C27 C35 1.497(3)
C28 H28 0.9300
C28 C29 1.377(3)
C29 H29 0.9300
C29 C30 1.384(3)
C30 H30 0.9300
C30 C31 1.387(3)
C31 C32 1.506(3)
C32 H32A 0.9700
C32 H32B 0.9700
C33 H33A 0.9600
C33 H33B 0.9600
C33 H33C 0.9600
C34 H34A 0.9600
C34 H34B 0.9600
C34 H34C 0.9600
C35 H35A 0.9600
C35 H35B 0.9600
C35 H35C 0.9600
Zn2 O3 1.9991(12)
Zn2 O4 2.1594(13)
Zn2 N5 2.1244(14)
Zn2 N6 2.1620(15)
Zn2 N7 2.2273(15)
Zn2 N8 2.3824(15)
O3 C36 1.288(2)
O4 C37 1.274(2)
N5 C55 1.484(2)
N5 C61 1.477(2)
N5 C67 1.478(2)
N6 C50 1.353(2)
N6 C54 1.345(2)
N7 C56 1.350(2)
N7 C60 1.348(2)
N8 C62 1.347(2)
N8 C66 1.345(2)
C36 C37 1.474(2)
C36 C41 1.412(2)
C37 C38 1.449(2)
C38 C39 1.371(3)
C38 C42 1.534(2)
C39 H39 0.9300
C39 C40 1.437(2)
C40 C41 1.370(2)
C40 C46 1.536(2)
C41 H41 0.9300
C42 C43 1.537(3)
C42 C44 1.539(3)
C42 C45 1.535(3)
C43 H43A 0.9600
C43 H43B 0.9600
C43 H43C 0.9600
C44 H44A 0.9600
C44 H44B 0.9600
C44 H44C 0.9600
C45 H45A 0.9600
C45 H45B 0.9600
C45 H45C 0.9600
C46 C47 1.520(3)
C46 C48 1.514(3)
C46 C49 1.528(3)
C47 H47A 0.9600
C47 H47B 0.9600
C47 H47C 0.9600
C48 H48A 0.9600
C48 H48B 0.9600
C48 H48C 0.9600
C49 H49A 0.9600
C49 H49B 0.9600
C49 H49C 0.9600
C50 C51 1.391(3)
C50 C68 1.497(3)
C51 H51 0.9300
C51 C52 1.378(3)
C52 H52 0.9300
C52 C53 1.383(3)
C53 H53 0.9300
C53 C54 1.382(3)
C54 C55 1.515(3)
C55 H55A 0.9700
C55 H55B 0.9700
C56 C57 1.396(3)
C56 C69 1.498(3)
C57 H57 0.9300
C57 C58 1.379(3)
C58 H58 0.9300
C58 C59 1.383(3)
C59 H59 0.9300
C59 C60 1.384(3)
C60 C61 1.509(3)
C61 H61A 0.9700
C61 H61B 0.9700
C62 C63 1.393(3)
C62 C70 1.497(3)
C63 H63 0.9300
C63 C64 1.377(3)
C64 H64 0.9300
C64 C65 1.384(3)
C65 H65 0.9300
C65 C66 1.387(3)
C66 C67 1.505(3)
C67 H67A 0.9700
C67 H67B 0.9700
C68 H68A 0.9600
C68 H68B 0.9600
C68 H68C 0.9600
C69 H69A 0.9600
C69 H69B 0.9600
C69 H69C 0.9600
C70 H70A 0.9600
C70 H70B 0.9600
C70 H70C 0.9600
P2A F7A 1.5685(12)
P2A F8A 1.5637(12)
P2A F9A 1.5659(12)
P2A F10A 1.5644(12)
P2A F11A 1.5649(12)
P2A F12A 1.5652(12)
P2B F7B 1.5663(13)
P2B F8B 1.5650(13)
P2B F9B 1.5652(13)
P2B F10B 1.5649(13)
P2B F11B 1.5652(13)
P2B F12B 1.5650(13)
P1 F1 1.5911(16)
P1 F2 1.5915(17)
P1 F3 1.5901(15)
P1 F4 1.5872(17)
P1 F5 1.5904(19)
P1 F6 1.6008(16)
C71 H71 0.9300
C71 C72 1.389(4)
C71 C76 1.394(3)
C72 H72 0.9300
C72 C73 1.366(5)
C73 H73 0.9300
C73 C74 1.375(5)
C74 H74 0.9300
C74 C75 1.357(4)
C75 H75 0.9300
C75 C76 1.409(4)
C76 C77 1.482(4)
C77 H77A 0.9600
C77 H77B 0.9600
C77 H77C 0.9600
C78 H78 0.9300
C78 C79 1.377(4)
C78 C83 1.395(4)
C79 H79 0.9300
C79 C80 1.387(4)
C80 H80 0.9300
C80 C81 1.380(4)
C81 H81 0.9300
C81 C82 1.392(4)
C82 H82 0.9300
C82 C83 1.391(3)
C83 C84 1.497(4)
C84 H84A 0.9600
C84 H84B 0.9600
C84 H84C 0.9600

loop_
_exptl_oxdiff_crystal_face_indexfrac_h
_exptl_oxdiff_crystal_face_indexfrac_k
_exptl_oxdiff_crystal_face_indexfrac_l
_exptl_oxdiff_crystal_face_x
_exptl_oxdiff_crystal_face_y
_exptl_oxdiff_crystal_face_z
-0.5303 18.9032 -5.6560 -0.6842 0.6490 0.3328
7.1445 5.4275 1.3329 -0.7985 -0.5496 -0.2458
-7.0723 -5.4339 -2.0400 0.7874 0.5420 0.2937
0.0879 1.2753 14.2561 0.0498 0.0332 -0.9982
0.3903 -0.9246 -14.3148 -0.1039 -0.0704 0.9921
-0.1966 20.1071 3.3967 -0.6906 0.6545 -0.3077
0.5921 -2.6516 14.0527 0.1482 -0.1415 -0.9788
0.3705 -20.6305 0.8373 0.7256 -0.6880 0.0119
-0.0222 -17.3166 -7.8301 0.5755 -0.5450 0.6098
-0.5801 1.7476 -14.1234 -0.1168 0.1118 0.9868
